data_7244263
loop_
_publ_author_name
'Sun, Zhen-Zhou'
'Zhu, Ning'
'Pan, Xun'
'Hu, Fu-Zhen'
'Wang, Guo'
'Yang, Yu-Ping'
'Qiu, Qi-Ming'
'Li, Zhong-Feng'
'Xin, Xiu-Lan'
'Liu, Jian-Ming'
'Li, Xiao-Qi'
'Jin, Qiong-Hua'
'Ren, Zhi-Gang'
'Zhou, Qing-Li'

_publ_section_title
;
 Designing luminescent diimine-Cu(i)--phosphine complexes by tuning
 N-ligand and counteranions: correlation of weak interactions,
 luminescence and THz absorption spectra
;
_journal_name_full CrystEngComm
_journal_paper_doi 10.1039/D1CE01574E
_journal_year 2022
_chemical_formula_moiety 'C45 H40 Cu N4 P2, Cl O4'
_chemical_formula_sum 'C45 H40 Cl Cu N4 O4 P2'
_chemical_formula_weight 861.74
_space_group_crystal_system monoclinic
_space_group_IT_number 15
_space_group_name_Hall '-I 2ya'
_space_group_name_H-M_alt 'I 1 2/a 1'
_atom_sites_solution_hydrogens geom
_atom_sites_solution_primary dual
_audit_creation_date 2021-11-23
_audit_creation_method
;
Olex2 1.3
(compiled 2020.11.12 svn.r5f609507 for OlexSys, GUI svn.r6226)
;
_audit_update_record
;
2021-11-23 deposited with the CCDC.	2022-01-04 downloaded from the CCDC.
;
_cell_angle_alpha 90
_cell_angle_beta 98.5114(11)
_cell_angle_gamma 90
_cell_formula_units_Z 8
_cell_length_a 24.6439(3)
_cell_length_b 10.20305(13)
_cell_length_c 31.8756(4)
_cell_measurement_reflns_used 17570
_cell_measurement_temperature 99.97(10)
_cell_measurement_theta_max 73.7190
_cell_measurement_theta_min 4.5560
_cell_volume 7926.62(17)
_computing_cell_refinement 'CrysAlisPro 1.171.39.33c (Rigaku OD, 2017)'
_computing_data_collection 'CrysAlisPro 1.171.39.33c (Rigaku OD, 2017)'
_computing_data_reduction 'CrysAlisPro 1.171.39.33c (Rigaku OD, 2017)'
_computing_molecular_graphics 'Olex2 1.3 (Dolomanov et al., 2009)'
_computing_publication_material 'Olex2 1.3 (Dolomanov et al., 2009)'
_computing_structure_refinement 'SHELXL 2018/3 (Sheldrick, 2015)'
_computing_structure_solution 'SHELXT  (Sheldrick, 2015)'
_diffrn_ambient_environment N~2~
_diffrn_ambient_temperature 99.97(10)
_diffrn_detector 'CCD plate'
_diffrn_measured_fraction_theta_full 0.992
_diffrn_measured_fraction_theta_max 0.992
_diffrn_measurement_details
;
List of Runs (angles in degrees, time in seconds):

  # Type    Start    End  Width  t~exp~   \w     \q     \k     \f   Frames
#--------------------------------------------------------------------------
  1  \w    -89.00  29.00   0.50    0.50    --    0.00 -77.00 -90.00  236
  2  \w    -89.00  17.00   0.50    0.50    --    0.00 -37.00 -90.00  212
  3  \w    -18.00  89.00   0.50    0.50    --    0.00  19.00-180.00  214
  4  \w      5.00 124.00   0.50    1.00    --   94.60 -77.00  90.00  238
  5  \w     34.00 108.00   0.50    1.00    --   94.60 -45.00-180.00  148
  6  \w    100.00 126.00   0.50    1.00    --   94.60  45.00 -60.00   52
  7  \w     81.00 184.00   0.50    1.00    --   94.60  30.00 -60.00  206
  8  \w     76.00 174.00   0.50    1.00    --   94.60  45.00 -30.00  196
  9  \w      8.00 118.00   0.50    1.00    --   94.60 -61.00  90.00  220
 10  \w     93.00 130.00   0.50    1.00    --   94.60  30.00 -90.00   74
;
_diffrn_measurement_device 'four-circle diffractometer'
_diffrn_measurement_device_type 'XtaLAB AFC12 (RINC): Kappa dual home/near'
_diffrn_measurement_method '\w scans'
_diffrn_orient_matrix_type 'CrysAlisPro convention (1999,Acta A55,543-557)'
_diffrn_orient_matrix_UB_11 0.0519136000
_diffrn_orient_matrix_UB_12 -0.0329266000
_diffrn_orient_matrix_UB_13 -0.0195473000
_diffrn_orient_matrix_UB_21 0.0141576000
_diffrn_orient_matrix_UB_22 -0.1099867000
_diffrn_orient_matrix_UB_23 0.0328880000
_diffrn_orient_matrix_UB_31 -0.0332162000
_diffrn_orient_matrix_UB_32 -0.0980701000
_diffrn_orient_matrix_UB_33 -0.0303792000
_diffrn_radiation_monochromator mirror
_diffrn_radiation_probe x-ray
_diffrn_radiation_type 'Cu K\a'
_diffrn_radiation_wavelength 1.54184
_diffrn_reflns_av_R_equivalents 0.0371
_diffrn_reflns_av_unetI/netI 0.0301
_diffrn_reflns_Laue_measured_fraction_full 0.992
_diffrn_reflns_Laue_measured_fraction_max 0.992
_diffrn_reflns_limit_h_max 24
_diffrn_reflns_limit_h_min -29
_diffrn_reflns_limit_k_max 7
_diffrn_reflns_limit_k_min -12
_diffrn_reflns_limit_l_max 37
_diffrn_reflns_limit_l_min -35
_diffrn_reflns_number 22242
_diffrn_reflns_point_group_measured_fraction_full 0.992
_diffrn_reflns_point_group_measured_fraction_max 0.992
_diffrn_reflns_theta_full 66.600
_diffrn_reflns_theta_max 66.600
_diffrn_reflns_theta_min 3.627
_diffrn_source 'micro-focus sealed X-ray tube'
_diffrn_source_type 'Rigaku (Cu) X-ray Source'
_exptl_absorpt_coefficient_mu 2.569
_exptl_absorpt_correction_T_max 1.00000
_exptl_absorpt_correction_T_min 0.46221
_exptl_absorpt_correction_type multi-scan
_exptl_absorpt_process_details
;
CrysAlisPro 1.171.39.33c (Rigaku Oxford Diffraction, 2017)
Empirical absorption correction using spherical harmonics,
 implemented in SCALE3 ABSPACK scaling algorithm.
;
_exptl_crystal_colour 'clear orangish orange'
_exptl_crystal_colour_lustre clear
_exptl_crystal_colour_modifier orangish
_exptl_crystal_colour_primary orange
_exptl_crystal_density_diffrn 1.444
_exptl_crystal_description block
_exptl_crystal_F_000 3568
_exptl_crystal_size_max 0.3
_exptl_crystal_size_mid 0.28
_exptl_crystal_size_min 0.22
_refine_diff_density_max 0.694
_refine_diff_density_min -0.750
_refine_diff_density_rms 0.066
_refine_ls_extinction_method none
_refine_ls_goodness_of_fit_ref 1.024
_refine_ls_hydrogen_treatment constr
_refine_ls_matrix_type full
_refine_ls_number_parameters 516
_refine_ls_number_reflns 6935
_refine_ls_number_restraints 960
_refine_ls_restrained_S_all 1.037
_refine_ls_R_factor_all 0.0407
_refine_ls_R_factor_gt 0.0389
_refine_ls_shift/su_max 0.001
_refine_ls_shift/su_mean 0.000
_refine_ls_structure_factor_coef Fsqd
_refine_ls_weighting_details 'w=1/[\s^2^(Fo^2^)+(0.0410P)^2^+24.3279P] where P=(Fo^2^+2Fc^2^)/3'
_refine_ls_weighting_scheme calc
_refine_ls_wR_factor_gt 0.0947
_refine_ls_wR_factor_ref 0.0958
_reflns_Friedel_coverage 0.000
_reflns_number_gt 6537
_reflns_number_total 6935
_reflns_threshold_expression 'I > 2\s(I)'
_cod_data_source_file d1ce01574e2.cif
_cod_data_source_block zn-544
_cod_original_cell_volume 7926.63(16)
_cod_database_code 7244263
_shelx_shelxl_version_number 2018/3
_chemical_oxdiff_formula 'Cu1 C1 N1 Cl1 O1 P1 H1'
_shelx_space_group_comment
;
The symmetry employed for this shelxl refinement is uniquely defined
by the following loop, which should always be used as a source of
symmetry information in preference to the above space-group names.
They are only intended as comments.
;
_reflns_odcompleteness_completeness 99.80
_reflns_odcompleteness_iscentric 1
_reflns_odcompleteness_theta 66.97
_olex2_refinement_description
;
1. Fixed Uiso
 At 1.2 times of:
  All C(H) groups, All C(H,H) groups
 At 1.5 times of:
  All C(H,H,H) groups
2. Rigid bond restraints
 N4, C15
 with sigma for 1-2 distances of 0.02 and sigma for 1-3 distances of 0.01
 C17, C18
 with sigma for 1-2 distances of 0.02 and sigma for 1-3 distances of 0.01
 N4, C15, C16, C17, C18, C19
 with sigma for 1-2 distances of 0.004 and sigma for 1-3 distances of 0.002
3. Uiso/Uaniso restraints and constraints
C1 \\sim C2 \\sim C3 \\sim C4 \\sim C5 \\sim C6 \\sim C7 \\sim C8 \\sim C9
\\sim C10 \\sim C11 \\sim C12 \\sim C13 \\sim C14 \\sim C15 \\sim C16 \\sim C17
\\sim C18 \\sim C19 \\sim C20 \\sim C21 \\sim C22 \\sim C23 \\sim C24 \\sim C25
\\sim C26 \\sim C27 \\sim C28 \\sim C29 \\sim C30 \\sim C31 \\sim C32 \\sim C33
\\sim C34 \\sim C35 \\sim C36 \\sim C37 \\sim C38 \\sim C39 \\sim C40 \\sim C41
\\sim C42 \\sim C43 \\sim C44 \\sim C45: within 3.8A with sigma of 0.01 and
sigma for terminal atoms of 0.02 within 3.8A
4.a Secondary CH2 refined with riding coordinates:
 C20(H20A,H20B), C33(H33A,H33B)
4.b Aromatic/amide H refined with riding coordinates:
 C2(H2), C3(H3), C8(H8), C9(H9), C11(H11), C12(H12), C15(H15), C16(H16),
 C17(H17), C18(H18), C22(H22), C23(H23), C24(H24), C25(H25), C26(H26), C28(H28),
  C29(H29), C30(H30), C31(H31), C32(H32), C35(H35), C36(H36), C37(H37),
 C38(H38), C39(H39), C41(H41), C42(H42), C43(H43), C44(H44), C45(H45)
4.c Idealised Me refined as rotating group:
 C13(H13A,H13B,H13C), C14(H14A,H14B,H14C)
;
_olex2_submission_special_instructions 'No special instructions were received'
_oxdiff_exptl_absorpt_empirical_details
;
Empirical correction (ABSPACK) includes:
- Absorption correction using spherical harmonics
- Frame scaling
;
_oxdiff_exptl_absorpt_empirical_full_max 2.282
_oxdiff_exptl_absorpt_empirical_full_min 0.458

loop_
_space_group_symop_operation_xyz
'x, y, z'
'-x+1/2, y, -z'
'x+1/2, y+1/2, z+1/2'
'-x+1, y+1/2, -z+1/2'
'-x, -y, -z'
'x-1/2, -y, z'
'-x+1/2, -y+1/2, -z+1/2'
'x, -y+1/2, z+1/2'

loop_
_atom_site_label
_atom_site_type_symbol
_atom_site_fract_x
_atom_site_fract_y
_atom_site_fract_z
_atom_site_U_iso_or_equiv
_atom_site_adp_type
_atom_site_occupancy
_atom_site_site_symmetry_order
_atom_site_calc_flag
_atom_site_refinement_flags_posn
_atom_site_refinement_flags_adp
_atom_site_refinement_flags_occupancy
_atom_site_disorder_assembly
_atom_site_disorder_group
Cu1 Cu 0.34756(2) 0.64142(3) 0.36741(2) 0.01146(9) Uani 1 1 d . . . . .
P1 P 0.36135(2) 0.42479(5) 0.36007(2) 0.01361(12) Uani 1 1 d . . . . .
P2 P 0.42036(2) 0.72252(6) 0.41064(2) 0.01430(13) Uani 1 1 d . . . . .
N1 N 0.27139(7) 0.69734(17) 0.38084(5) 0.0118(3) Uani 1 1 d . . . . .
N2 N 0.32477(7) 0.75993(17) 0.31518(5) 0.0114(3) Uani 1 1 d . . . . .
N3 N 0.43958(7) 0.46217(19) 0.43259(6) 0.0181(4) Uani 1 1 d . . . . .
N4 N 0.38526(11) 0.3325(3) 0.47112(10) 0.0488(6) Uani 1 1 d . U . . .
C1 C 0.24691(9) 0.6689(2) 0.41442(7) 0.0153(4) Uani 1 1 d . U . . .
C2 C 0.19504(9) 0.7210(2) 0.41867(7) 0.0191(5) Uani 1 1 d . U . . .
H2 H 0.179317 0.702417 0.442777 0.023 Uiso 1 1 calc R U . . .
C3 C 0.16770(9) 0.7989(2) 0.38755(7) 0.0198(5) Uani 1 1 d . U . . .
H3 H 0.133143 0.831717 0.390146 0.024 Uiso 1 1 calc R U . . .
C4 C 0.19229(8) 0.8290(2) 0.35150(7) 0.0157(4) Uani 1 1 d . U . . .
C5 C 0.24503(8) 0.7775(2) 0.35009(6) 0.0123(4) Uani 1 1 d . U . . .
C6 C 0.27355(8) 0.8115(2) 0.31524(6) 0.0122(4) Uani 1 1 d . U . . .
C7 C 0.24796(9) 0.8946(2) 0.28322(7) 0.0146(4) Uani 1 1 d . U . . .
C8 C 0.27793(9) 0.9257(2) 0.25015(7) 0.0178(4) Uani 1 1 d . U . . .
H8 H 0.262506 0.979520 0.227989 0.021 Uiso 1 1 calc R U . . .
C9 C 0.32950(9) 0.8770(2) 0.25066(7) 0.0176(4) Uani 1 1 d . U . . .
H9 H 0.349572 0.899123 0.229172 0.021 Uiso 1 1 calc R U . . .
C10 C 0.35252(8) 0.7928(2) 0.28383(6) 0.0139(4) Uani 1 1 d . U . . .
C11 C 0.16713(9) 0.9101(2) 0.31781(7) 0.0187(5) Uani 1 1 d . U . . .
H11 H 0.131801 0.941462 0.318296 0.022 Uiso 1 1 calc R U . . .
C12 C 0.19382(9) 0.9423(2) 0.28502(7) 0.0190(5) Uani 1 1 d . U . . .
H12 H 0.176730 0.996079 0.263463 0.023 Uiso 1 1 calc R U . . .
C13 C 0.27601(9) 0.5804(2) 0.44765(7) 0.0202(5) Uani 1 1 d . U . . .
H13A H 0.306559 0.539965 0.437223 0.030 Uiso 1 1 calc R U . . .
H13B H 0.251192 0.513902 0.454488 0.030 Uiso 1 1 calc R U . . .
H13C H 0.289009 0.630459 0.472627 0.030 Uiso 1 1 calc R U . . .
C14 C 0.40893(9) 0.7382(2) 0.28416(7) 0.0177(5) Uani 1 1 d . U . . .
H14A H 0.418117 0.682659 0.308488 0.027 Uiso 1 1 calc R U . . .
H14B H 0.434885 0.808778 0.285413 0.027 Uiso 1 1 calc R U . . .
H14C H 0.409987 0.688114 0.258803 0.027 Uiso 1 1 calc R U . . .
C15 C 0.36319(15) 0.3183(4) 0.50932(15) 0.0660(9) Uani 1 1 d . U . . .
H15 H 0.342501 0.244149 0.513025 0.079 Uiso 1 1 calc R U . . .
C16 C 0.37107(16) 0.4091(5) 0.54088(11) 0.0683(10) Uani 1 1 d . U . . .
H16 H 0.354717 0.399143 0.565176 0.082 Uiso 1 1 calc R U . . .
C17 C 0.40236(14) 0.5117(4) 0.53639(9) 0.0552(8) Uani 1 1 d . U . . .
H17 H 0.408764 0.572452 0.558313 0.066 Uiso 1 1 calc R U . . .
C18 C 0.42551(10) 0.5314(3) 0.50080(8) 0.0292(5) Uani 1 1 d . U . . .
H18 H 0.447194 0.604683 0.498179 0.035 Uiso 1 1 calc R U . . .
C19 C 0.41617(9) 0.4410(2) 0.46894(7) 0.0218(5) Uani 1 1 d . U . . .
C20 C 0.46811(9) 0.5841(2) 0.42684(7) 0.0185(5) Uani 1 1 d . U . . .
H20A H 0.491727 0.571372 0.405390 0.022 Uiso 1 1 calc R U . . .
H20B H 0.491211 0.606603 0.453198 0.022 Uiso 1 1 calc R U . . .
C21 C 0.46115(9) 0.8412(2) 0.38576(7) 0.0174(4) Uani 1 1 d . U . . .
C22 C 0.43302(9) 0.9500(2) 0.36698(8) 0.0224(5) Uani 1 1 d . U . . .
H22 H 0.395724 0.958884 0.368168 0.027 Uiso 1 1 calc R U . . .
C23 C 0.45965(10) 1.0450(2) 0.34661(8) 0.0260(5) Uani 1 1 d . U . . .
H23 H 0.440400 1.117362 0.334536 0.031 Uiso 1 1 calc R U . . .
C24 C 0.51524(10) 1.0317(3) 0.34426(8) 0.0262(5) Uani 1 1 d . U . . .
H24 H 0.533365 1.094862 0.330504 0.031 Uiso 1 1 calc R U . . .
C25 C 0.54338(10) 0.9239(3) 0.36255(8) 0.0247(5) Uani 1 1 d . U . . .
H25 H 0.580568 0.915043 0.360932 0.030 Uiso 1 1 calc R U . . .
C26 C 0.51708(9) 0.8287(2) 0.38329(7) 0.0203(5) Uani 1 1 d . U . . .
H26 H 0.536609 0.756818 0.395483 0.024 Uiso 1 1 calc R U . . .
C27 C 0.41262(9) 0.8130(2) 0.45910(7) 0.0190(4) Uani 1 1 d . U . . .
C28 C 0.45693(10) 0.8403(3) 0.49063(8) 0.0318(6) Uani 1 1 d . U . . .
H28 H 0.491767 0.809828 0.487786 0.038 Uiso 1 1 calc R U . . .
C29 C 0.44926(11) 0.9124(3) 0.52603(8) 0.0345(6) Uani 1 1 d . U . . .
H29 H 0.478754 0.928831 0.547155 0.041 Uiso 1 1 calc R U . . .
C30 C 0.39755(11) 0.9602(3) 0.53005(8) 0.0290(6) Uani 1 1 d . U . . .
H30 H 0.392514 1.009450 0.553727 0.035 Uiso 1 1 calc R U . . .
C31 C 0.35366(10) 0.9349(3) 0.49901(8) 0.0284(5) Uani 1 1 d . U . . .
H31 H 0.319019 0.966765 0.501768 0.034 Uiso 1 1 calc R U . . .
C32 C 0.36119(10) 0.8616(2) 0.46361(7) 0.0214(5) Uani 1 1 d . U . . .
H32 H 0.331470 0.844987 0.442708 0.026 Uiso 1 1 calc R U . . .
C33 C 0.42609(9) 0.3782(2) 0.39578(7) 0.0187(5) Uani 1 1 d . U . . .
H33A H 0.422471 0.288845 0.405403 0.022 Uiso 1 1 calc R U . . .
H33B H 0.456300 0.380089 0.379441 0.022 Uiso 1 1 calc R U . . .
C34 C 0.30683(9) 0.3165(2) 0.37265(7) 0.0168(4) Uani 1 1 d . U . . .
C35 C 0.25279(9) 0.3614(2) 0.36498(7) 0.0178(4) Uani 1 1 d . U . . .
H35 H 0.245685 0.446139 0.354908 0.021 Uiso 1 1 calc R U . . .
C36 C 0.20941(9) 0.2815(2) 0.37215(7) 0.0206(5) Uani 1 1 d . U . . .
H36 H 0.173564 0.312379 0.366568 0.025 Uiso 1 1 calc R U . . .
C37 C 0.21977(10) 0.1559(2) 0.38762(8) 0.0245(5) Uani 1 1 d . U . . .
H37 H 0.190951 0.102690 0.393038 0.029 Uiso 1 1 calc R U . . .
C38 C 0.27316(11) 0.1095(3) 0.39502(8) 0.0282(5) Uani 1 1 d . U . . .
H38 H 0.280048 0.024729 0.405139 0.034 Uiso 1 1 calc R U . . .
C39 C 0.31632(10) 0.1886(2) 0.38746(8) 0.0249(5) Uani 1 1 d . U . . .
H39 H 0.351971 0.156173 0.392297 0.030 Uiso 1 1 calc R U . . .
C40 C 0.37479(9) 0.3564(2) 0.30939(7) 0.0163(4) Uani 1 1 d . U . . .
C41 C 0.33847(10) 0.2717(2) 0.28500(7) 0.0209(5) Uani 1 1 d . U . . .
H41 H 0.306514 0.245357 0.294873 0.025 Uiso 1 1 calc R U . . .
C42 C 0.34969(11) 0.2265(2) 0.24609(8) 0.0260(5) Uani 1 1 d . U . . .
H42 H 0.324842 0.171453 0.229822 0.031 Uiso 1 1 calc R U . . .
C43 C 0.39770(11) 0.2628(2) 0.23133(7) 0.0254(5) Uani 1 1 d . U . . .
H43 H 0.405453 0.230808 0.205554 0.030 Uiso 1 1 calc R U . . .
C44 C 0.43402(10) 0.3470(2) 0.25519(7) 0.0234(5) Uani 1 1 d . U . . .
H44 H 0.466186 0.371874 0.245351 0.028 Uiso 1 1 calc R U . . .
C45 C 0.42260(9) 0.3945(2) 0.29376(7) 0.0192(5) Uani 1 1 d . U . . .
H45 H 0.446939 0.452132 0.309372 0.023 Uiso 1 1 calc R U . . .
Cl1 Cl 0.57095(2) 0.44779(6) 0.33790(2) 0.02182(13) Uani 1 1 d . . . . .
O1 O 0.55611(9) 0.3584(2) 0.36893(9) 0.0556(7) Uani 1 1 d . . . . .
O2 O 0.53834(11) 0.5618(2) 0.33950(9) 0.0631(8) Uani 1 1 d . . . . .
O3 O 0.62833(7) 0.4793(2) 0.34679(6) 0.0350(4) Uani 1 1 d . . . . .
O4 O 0.56036(9) 0.3895(4) 0.29785(8) 0.0986(14) Uani 1 1 d . . . . .

loop_
_atom_site_aniso_label
_atom_site_aniso_U_11
_atom_site_aniso_U_22
_atom_site_aniso_U_33
_atom_site_aniso_U_23
_atom_site_aniso_U_13
_atom_site_aniso_U_12
Cu1 0.01049(16) 0.01222(17) 0.01186(16) 0.00059(11) 0.00229(11) 0.00239(11)
P1 0.0167(3) 0.0115(3) 0.0129(2) 0.0008(2) 0.0029(2) 0.0038(2)
P2 0.0105(2) 0.0186(3) 0.0139(3) -0.0034(2) 0.00203(19) 0.0011(2)
N1 0.0131(8) 0.0097(9) 0.0130(8) -0.0011(7) 0.0033(7) -0.0011(7)
N2 0.0117(8) 0.0091(8) 0.0136(8) -0.0001(7) 0.0027(7) -0.0003(7)
N3 0.0169(9) 0.0251(11) 0.0125(9) 0.0030(8) 0.0025(7) 0.0060(8)
N4 0.0473(15) 0.0333(13) 0.0702(17) 0.0049(12) 0.0234(14) 0.0045(11)
C1 0.0151(10) 0.0156(10) 0.0159(10) -0.0023(8) 0.0051(8) -0.0032(8)
C2 0.0159(10) 0.0228(12) 0.0207(11) -0.0012(9) 0.0096(8) -0.0032(9)
C3 0.0112(9) 0.0226(12) 0.0270(11) -0.0020(9) 0.0074(8) 0.0009(9)
C4 0.0122(9) 0.0144(10) 0.0208(10) -0.0033(8) 0.0038(8) -0.0004(8)
C5 0.0116(9) 0.0105(10) 0.0152(9) -0.0022(8) 0.0030(7) -0.0021(8)
C6 0.0138(9) 0.0082(9) 0.0151(9) -0.0021(8) 0.0036(8) -0.0021(8)
C7 0.0168(10) 0.0089(10) 0.0174(10) -0.0004(8) 0.0006(8) -0.0005(8)
C8 0.0241(11) 0.0120(10) 0.0166(10) 0.0039(8) 0.0011(8) -0.0009(9)
C9 0.0225(11) 0.0160(11) 0.0155(10) 0.0024(8) 0.0069(8) -0.0038(9)
C10 0.0159(10) 0.0112(10) 0.0151(10) -0.0017(8) 0.0043(8) -0.0033(8)
C11 0.0129(10) 0.0178(11) 0.0253(11) -0.0021(9) 0.0019(8) 0.0054(9)
C12 0.0201(11) 0.0140(10) 0.0215(11) 0.0026(9) -0.0014(9) 0.0037(9)
C13 0.0222(11) 0.0255(13) 0.0144(10) 0.0026(9) 0.0080(9) 0.0002(10)
C14 0.0171(10) 0.0208(12) 0.0168(10) 0.0021(9) 0.0078(8) 0.0001(9)
C15 0.0532(19) 0.0511(18) 0.102(2) 0.0457(15) 0.0383(18) 0.0145(15)
C16 0.062(2) 0.106(3) 0.0449(15) 0.0433(15) 0.0340(16) 0.0554(17)
C17 0.0479(17) 0.089(2) 0.0265(13) -0.0095(15) -0.0004(12) 0.0479(15)
C18 0.0209(11) 0.0378(13) 0.0268(12) -0.0046(10) -0.0032(9) 0.0214(10)
C19 0.0190(10) 0.0291(12) 0.0176(10) 0.0090(9) 0.0044(8) 0.0146(9)
C20 0.0130(10) 0.0263(12) 0.0163(10) -0.0006(9) 0.0026(8) 0.0041(9)
C21 0.0158(10) 0.0191(11) 0.0174(10) -0.0071(9) 0.0022(8) -0.0027(9)
C22 0.0174(10) 0.0185(11) 0.0320(12) -0.0051(10) 0.0059(9) -0.0002(9)
C23 0.0283(12) 0.0171(12) 0.0331(13) -0.0013(10) 0.0061(10) 0.0004(10)
C24 0.0280(12) 0.0233(13) 0.0289(12) -0.0043(10) 0.0098(10) -0.0085(10)
C25 0.0177(11) 0.0318(13) 0.0259(12) -0.0055(10) 0.0076(9) -0.0039(10)
C26 0.0163(10) 0.0255(12) 0.0190(10) -0.0036(9) 0.0025(8) 0.0004(9)
C27 0.0174(10) 0.0235(11) 0.0166(10) -0.0029(9) 0.0046(8) -0.0003(9)
C28 0.0211(11) 0.0438(15) 0.0293(12) -0.0149(11) -0.0005(10) 0.0001(11)
C29 0.0321(13) 0.0432(16) 0.0261(13) -0.0147(12) -0.0024(10) -0.0055(12)
C30 0.0373(14) 0.0301(14) 0.0215(11) -0.0118(10) 0.0102(10) -0.0052(11)
C31 0.0267(12) 0.0289(13) 0.0315(13) -0.0114(11) 0.0108(10) 0.0007(11)
C32 0.0197(11) 0.0233(12) 0.0211(11) -0.0052(9) 0.0026(9) -0.0003(9)
C33 0.0201(10) 0.0203(11) 0.0162(10) 0.0027(9) 0.0040(8) 0.0085(9)
C34 0.0216(10) 0.0147(11) 0.0145(10) 0.0006(8) 0.0044(8) 0.0029(9)
C35 0.0230(11) 0.0137(11) 0.0163(10) 0.0004(8) 0.0013(8) 0.0022(9)
C36 0.0203(11) 0.0194(12) 0.0219(11) -0.0030(9) 0.0027(9) 0.0005(9)
C37 0.0274(12) 0.0211(12) 0.0258(12) 0.0009(10) 0.0061(10) -0.0051(10)
C38 0.0333(13) 0.0161(12) 0.0347(13) 0.0088(10) 0.0037(11) 0.0016(10)
C39 0.0247(11) 0.0185(12) 0.0320(12) 0.0067(10) 0.0059(10) 0.0057(10)
C40 0.0214(10) 0.0129(10) 0.0145(10) 0.0028(8) 0.0020(8) 0.0061(8)
C41 0.0301(12) 0.0140(11) 0.0188(10) 0.0025(9) 0.0042(9) -0.0013(9)
C42 0.0414(14) 0.0145(11) 0.0211(11) -0.0016(9) 0.0012(10) -0.0028(10)
C43 0.0398(13) 0.0201(12) 0.0172(11) -0.0028(9) 0.0071(10) 0.0081(11)
C44 0.0251(12) 0.0260(13) 0.0199(11) 0.0008(9) 0.0064(9) 0.0073(10)
C45 0.0213(11) 0.0181(11) 0.0179(10) -0.0009(9) 0.0020(8) 0.0043(9)
Cl1 0.0212(3) 0.0230(3) 0.0216(3) -0.0074(2) 0.0044(2) 0.0016(2)
O1 0.0298(11) 0.0480(14) 0.0881(18) 0.0359(13) 0.0057(11) -0.0068(10)
O2 0.0672(16) 0.0316(12) 0.104(2) 0.0227(13) 0.0569(15) 0.0224(11)
O3 0.0276(9) 0.0390(11) 0.0376(10) 0.0002(9) 0.0015(8) -0.0171(8)
O4 0.0263(11) 0.213(4) 0.0589(16) -0.092(2) 0.0144(11) -0.0167(17)

loop_
_atom_type_symbol
_atom_type_description
_atom_type_scat_dispersion_real
_atom_type_scat_dispersion_imag
_atom_type_scat_source
C C 0.0181 0.0091 'International Tables Vol C Tables 4.2.6.8 and 6.1.1.4'
H H 0.0000 0.0000 'International Tables Vol C Tables 4.2.6.8 and 6.1.1.4'
Cl Cl 0.3639 0.7018 'International Tables Vol C Tables 4.2.6.8 and 6.1.1.4'
Cu Cu -1.9646 0.5888 'International Tables Vol C Tables 4.2.6.8 and 6.1.1.4'
N N 0.0311 0.0180 'International Tables Vol C Tables 4.2.6.8 and 6.1.1.4'
O O 0.0492 0.0322 'International Tables Vol C Tables 4.2.6.8 and 6.1.1.4'
P P 0.2955 0.4335 'International Tables Vol C Tables 4.2.6.8 and 6.1.1.4'

loop_
_geom_angle_atom_site_label_1
_geom_angle_atom_site_label_2
_geom_angle_atom_site_label_3
_geom_angle
_geom_angle_site_symmetry_1
_geom_angle_site_symmetry_3
_geom_angle_publ_flag
P2 Cu1 P1 107.77(2) . . ?
N1 Cu1 P1 116.61(5) . . ?
N1 Cu1 P2 115.96(5) . . ?
N1 Cu1 N2 81.87(7) . . ?
N2 Cu1 P1 121.15(5) . . ?
N2 Cu1 P2 112.01(5) . . ?
C33 P1 Cu1 108.24(8) . . ?
C34 P1 Cu1 116.28(7) . . ?
C34 P1 C33 107.43(10) . . ?
C34 P1 C40 101.39(10) . . ?
C40 P1 Cu1 120.94(7) . . ?
C40 P1 C33 100.93(10) . . ?
C20 P2 Cu1 107.74(8) . . ?
C21 P2 Cu1 114.68(7) . . ?
C21 P2 C20 104.90(10) . . ?
C21 P2 C27 99.46(10) . . ?
C27 P2 Cu1 121.85(7) . . ?
C27 P2 C20 106.77(10) . . ?
C1 N1 Cu1 129.61(15) . . ?
C1 N1 C5 118.84(18) . . ?
C5 N1 Cu1 111.53(13) . . ?
C6 N2 Cu1 111.38(13) . . ?
C10 N2 Cu1 129.93(14) . . ?
C10 N2 C6 118.67(18) . . ?
C19 N3 C20 120.5(2) . . ?
C19 N3 C33 120.7(2) . . ?
C33 N3 C20 117.42(17) . . ?
C19 N4 C15 114.8(3) . . ?
N1 C1 C2 121.2(2) . . ?
N1 C1 C13 118.28(19) . . ?
C2 C1 C13 120.51(19) . . ?
C1 C2 H2 119.8 . . ?
C3 C2 C1 120.4(2) . . ?
C3 C2 H2 119.8 . . ?
C2 C3 H3 120.2 . . ?
C2 C3 C4 119.5(2) . . ?
C4 C3 H3 120.2 . . ?
C3 C4 C11 123.4(2) . . ?
C5 C4 C3 117.0(2) . . ?
C5 C4 C11 119.59(19) . . ?
N1 C5 C4 122.95(19) . . ?
N1 C5 C6 117.57(18) . . ?
C4 C5 C6 119.47(19) . . ?
N2 C6 C5 117.64(18) . . ?
N2 C6 C7 123.16(18) . . ?
C7 C6 C5 119.21(19) . . ?
C6 C7 C8 116.83(19) . . ?
C6 C7 C12 119.89(19) . . ?
C8 C7 C12 123.3(2) . . ?
C7 C8 H8 120.0 . . ?
C9 C8 C7 120.0(2) . . ?
C9 C8 H8 120.0 . . ?
C8 C9 H9 120.0 . . ?
C8 C9 C10 120.1(2) . . ?
C10 C9 H9 120.0 . . ?
N2 C10 C9 121.28(19) . . ?
N2 C10 C14 118.66(19) . . ?
C9 C10 C14 120.06(18) . . ?
C4 C11 H11 119.5 . . ?
C12 C11 C4 121.1(2) . . ?
C12 C11 H11 119.5 . . ?
C7 C12 H12 119.6 . . ?
C11 C12 C7 120.7(2) . . ?
C11 C12 H12 119.6 . . ?
C1 C13 H13A 109.5 . . ?
C1 C13 H13B 109.5 . . ?
C1 C13 H13C 109.5 . . ?
H13A C13 H13B 109.5 . . ?
H13A C13 H13C 109.5 . . ?
H13B C13 H13C 109.5 . . ?
C10 C14 H14A 109.5 . . ?
C10 C14 H14B 109.5 . . ?
C10 C14 H14C 109.5 . . ?
H14A C14 H14B 109.5 . . ?
H14A C14 H14C 109.5 . . ?
H14B C14 H14C 109.5 . . ?
N4 C15 H15 118.8 . . ?
C16 C15 N4 122.5(4) . . ?
C16 C15 H15 118.8 . . ?
C15 C16 H16 120.6 . . ?
C17 C16 C15 118.8(3) . . ?
C17 C16 H16 120.6 . . ?
C16 C17 H17 118.9 . . ?
C16 C17 C18 122.2(3) . . ?
C18 C17 H17 118.9 . . ?
C17 C18 H18 120.8 . . ?
C17 C18 C19 118.4(3) . . ?
C19 C18 H18 120.8 . . ?
N4 C19 N3 118.6(2) . . ?
N4 C19 C18 123.3(2) . . ?
C18 C19 N3 118.1(2) . . ?
P2 C20 H20A 109.0 . . ?
P2 C20 H20B 109.0 . . ?
N3 C20 P2 112.73(14) . . ?
N3 C20 H20A 109.0 . . ?
N3 C20 H20B 109.0 . . ?
H20A C20 H20B 107.8 . . ?
C22 C21 P2 116.28(17) . . ?
C22 C21 C26 118.7(2) . . ?
C26 C21 P2 125.04(19) . . ?
C21 C22 H22 119.4 . . ?
C23 C22 C21 121.2(2) . . ?
C23 C22 H22 119.4 . . ?
C22 C23 H23 120.1 . . ?
C22 C23 C24 119.8(2) . . ?
C24 C23 H23 120.1 . . ?
C23 C24 H24 120.3 . . ?
C25 C24 C23 119.5(2) . . ?
C25 C24 H24 120.3 . . ?
C24 C25 H25 119.4 . . ?
C24 C25 C26 121.2(2) . . ?
C26 C25 H25 119.4 . . ?
C21 C26 H26 120.1 . . ?
C25 C26 C21 119.8(2) . . ?
C25 C26 H26 120.1 . . ?
C28 C27 P2 122.56(18) . . ?
C32 C27 P2 118.53(17) . . ?
C32 C27 C28 118.8(2) . . ?
C27 C28 H28 119.8 . . ?
C29 C28 C27 120.4(2) . . ?
C29 C28 H28 119.8 . . ?
C28 C29 H29 120.0 . . ?
C28 C29 C30 120.0(2) . . ?
C30 C29 H29 120.0 . . ?
C29 C30 H30 120.0 . . ?
C31 C30 C29 120.1(2) . . ?
C31 C30 H30 120.0 . . ?
C30 C31 H31 120.0 . . ?
C30 C31 C32 120.0(2) . . ?
C32 C31 H31 120.0 . . ?
C27 C32 H32 119.7 . . ?
C31 C32 C27 120.7(2) . . ?
C31 C32 H32 119.7 . . ?
P1 C33 H33A 108.7 . . ?
P1 C33 H33B 108.7 . . ?
N3 C33 P1 114.38(15) . . ?
N3 C33 H33A 108.7 . . ?
N3 C33 H33B 108.7 . . ?
H33A C33 H33B 107.6 . . ?
C35 C34 P1 118.42(17) . . ?
C35 C34 C39 118.3(2) . . ?
C39 C34 P1 123.18(17) . . ?
C34 C35 H35 119.5 . . ?
C36 C35 C34 121.1(2) . . ?
C36 C35 H35 119.5 . . ?
C35 C36 H36 120.1 . . ?
C37 C36 C35 119.7(2) . . ?
C37 C36 H36 120.1 . . ?
C36 C37 H37 120.1 . . ?
C36 C37 C38 119.8(2) . . ?
C38 C37 H37 120.1 . . ?
C37 C38 H38 119.8 . . ?
C39 C38 C37 120.4(2) . . ?
C39 C38 H38 119.8 . . ?
C34 C39 H39 119.7 . . ?
C38 C39 C34 120.6(2) . . ?
C38 C39 H39 119.7 . . ?
C41 C40 P1 122.81(17) . . ?
C41 C40 C45 118.5(2) . . ?
C45 C40 P1 118.62(17) . . ?
C40 C41 H41 119.8 . . ?
C42 C41 C40 120.5(2) . . ?
C42 C41 H41 119.8 . . ?
C41 C42 H42 119.8 . . ?
C43 C42 C41 120.4(2) . . ?
C43 C42 H42 119.8 . . ?
C42 C43 H43 120.2 . . ?
C44 C43 C42 119.6(2) . . ?
C44 C43 H43 120.2 . . ?
C43 C44 H44 119.9 . . ?
C43 C44 C45 120.3(2) . . ?
C45 C44 H44 119.9 . . ?
C40 C45 H45 119.7 . . ?
C44 C45 C40 120.6(2) . . ?
C44 C45 H45 119.7 . . ?
O1 Cl1 O3 110.55(12) . . ?
O2 Cl1 O1 107.04(14) . . ?
O2 Cl1 O3 110.83(15) . . ?
O4 Cl1 O1 109.1(2) . . ?
O4 Cl1 O2 110.6(2) . . ?
O4 Cl1 O3 108.70(12) . . ?

loop_
_geom_bond_atom_site_label_1
_geom_bond_atom_site_label_2
_geom_bond_distance
_geom_bond_site_symmetry_2
_geom_bond_publ_flag
Cu1 P1 2.2537(6) . ?
Cu1 P2 2.2518(6) . ?
Cu1 N1 2.0664(17) . ?
Cu1 N2 2.0672(17) . ?
P1 C33 1.879(2) . ?
P1 C34 1.830(2) . ?
P1 C40 1.834(2) . ?
P2 C20 1.862(2) . ?
P2 C21 1.828(2) . ?
P2 C27 1.834(2) . ?
N1 C1 1.336(3) . ?
N1 C5 1.365(3) . ?
N2 C6 1.368(3) . ?
N2 C10 1.335(3) . ?
N3 C19 1.385(3) . ?
N3 C20 1.454(3) . ?
N3 C33 1.451(3) . ?
N4 C15 1.412(5) . ?
N4 C19 1.351(4) . ?
C1 C2 1.410(3) . ?
C1 C13 1.492(3) . ?
C2 H2 0.9300 . ?
C2 C3 1.368(3) . ?
C3 H3 0.9300 . ?
C3 C4 1.410(3) . ?
C4 C5 1.409(3) . ?
C4 C11 1.423(3) . ?
C5 C6 1.442(3) . ?
C6 C7 1.403(3) . ?
C7 C8 1.410(3) . ?
C7 C12 1.429(3) . ?
C8 H8 0.9300 . ?
C8 C9 1.362(3) . ?
C9 H9 0.9300 . ?
C9 C10 1.414(3) . ?
C10 C14 1.496(3) . ?
C11 H11 0.9300 . ?
C11 C12 1.355(3) . ?
C12 H12 0.9300 . ?
C13 H13A 0.9600 . ?
C13 H13B 0.9600 . ?
C13 H13C 0.9600 . ?
C14 H14A 0.9600 . ?
C14 H14B 0.9600 . ?
C14 H14C 0.9600 . ?
C15 H15 0.9300 . ?
C15 C16 1.360(7) . ?
C16 H16 0.9300 . ?
C16 C17 1.320(6) . ?
C17 H17 0.9300 . ?
C17 C18 1.358(4) . ?
C18 H18 0.9300 . ?
C18 C19 1.366(4) . ?
C20 H20A 0.9700 . ?
C20 H20B 0.9700 . ?
C21 C22 1.396(3) . ?
C21 C26 1.398(3) . ?
C22 H22 0.9300 . ?
C22 C23 1.385(3) . ?
C23 H23 0.9300 . ?
C23 C24 1.390(3) . ?
C24 H24 0.9300 . ?
C24 C25 1.382(4) . ?
C25 H25 0.9300 . ?
C25 C26 1.389(3) . ?
C26 H26 0.9300 . ?
C27 C28 1.398(3) . ?
C27 C32 1.388(3) . ?
C28 H28 0.9300 . ?
C28 C29 1.383(4) . ?
C29 H29 0.9300 . ?
C29 C30 1.388(4) . ?
C30 H30 0.9300 . ?
C30 C31 1.378(4) . ?
C31 H31 0.9300 . ?
C31 C32 1.388(3) . ?
C32 H32 0.9300 . ?
C33 H33A 0.9700 . ?
C33 H33B 0.9700 . ?
C34 C35 1.395(3) . ?
C34 C39 1.395(3) . ?
C35 H35 0.9300 . ?
C35 C36 1.390(3) . ?
C36 H36 0.9300 . ?
C36 C37 1.383(3) . ?
C37 H37 0.9300 . ?
C37 C38 1.385(4) . ?
C38 H38 0.9300 . ?
C38 C39 1.384(4) . ?
C39 H39 0.9300 . ?
C40 C41 1.395(3) . ?
C40 C45 1.400(3) . ?
C41 H41 0.9300 . ?
C41 C42 1.389(3) . ?
C42 H42 0.9300 . ?
C42 C43 1.387(4) . ?
C43 H43 0.9300 . ?
C43 C44 1.384(4) . ?
C44 H44 0.9300 . ?
C44 C45 1.389(3) . ?
C45 H45 0.9300 . ?
Cl1 O1 1.432(2) . ?
Cl1 O2 1.419(2) . ?
Cl1 O3 1.4369(18) . ?
Cl1 O4 1.398(2) . ?

loop_
_geom_torsion_atom_site_label_1
_geom_torsion_atom_site_label_2
_geom_torsion_atom_site_label_3
_geom_torsion_atom_site_label_4
_geom_torsion
_geom_torsion_site_symmetry_1
_geom_torsion_site_symmetry_2
_geom_torsion_site_symmetry_3
_geom_torsion_site_symmetry_4
_geom_torsion_publ_flag
Cu1 P1 C33 N3 26.78(18) . . . . ?
Cu1 P1 C34 C35 31.91(19) . . . . ?
Cu1 P1 C34 C39 -151.56(17) . . . . ?
Cu1 P1 C40 C41 -113.95(18) . . . . ?
Cu1 P1 C40 C45 63.72(19) . . . . ?
Cu1 P2 C20 N3 -35.92(16) . . . . ?
Cu1 P2 C21 C22 56.03(19) . . . . ?
Cu1 P2 C21 C26 -122.07(18) . . . . ?
Cu1 P2 C27 C28 166.37(19) . . . . ?
Cu1 P2 C27 C32 -16.8(2) . . . . ?
Cu1 N1 C1 C2 177.51(16) . . . . ?
Cu1 N1 C1 C13 -2.2(3) . . . . ?
Cu1 N1 C5 C4 179.71(16) . . . . ?
Cu1 N1 C5 C6 -1.4(2) . . . . ?
Cu1 N2 C6 C5 0.3(2) . . . . ?
Cu1 N2 C6 C7 -179.51(16) . . . . ?
Cu1 N2 C10 C9 -179.61(15) . . . . ?
Cu1 N2 C10 C14 0.7(3) . . . . ?
P1 C34 C35 C36 177.17(17) . . . . ?
P1 C34 C39 C38 -177.68(19) . . . . ?
P1 C40 C41 C42 177.64(18) . . . . ?
P1 C40 C45 C44 -178.90(18) . . . . ?
P2 C21 C22 C23 -178.91(19) . . . . ?
P2 C21 C26 C25 178.30(18) . . . . ?
P2 C27 C28 C29 178.0(2) . . . . ?
P2 C27 C32 C31 -177.6(2) . . . . ?
N1 C1 C2 C3 2.2(3) . . . . ?
N1 C5 C6 N2 0.7(3) . . . . ?
N1 C5 C6 C7 -179.44(19) . . . . ?
N2 C6 C7 C8 -0.8(3) . . . . ?
N2 C6 C7 C12 178.63(19) . . . . ?
N4 C15 C16 C17 -2.8(5) . . . . ?
C1 N1 C5 C4 -1.8(3) . . . . ?
C1 N1 C5 C6 177.12(18) . . . . ?
C1 C2 C3 C4 -1.3(3) . . . . ?
C2 C3 C4 C5 -1.0(3) . . . . ?
C2 C3 C4 C11 -179.4(2) . . . . ?
C3 C4 C5 N1 2.6(3) . . . . ?
C3 C4 C5 C6 -176.3(2) . . . . ?
C3 C4 C11 C12 176.1(2) . . . . ?
C4 C5 C6 N2 179.67(19) . . . . ?
C4 C5 C6 C7 -0.5(3) . . . . ?
C4 C11 C12 C7 0.6(3) . . . . ?
C5 N1 C1 C2 -0.7(3) . . . . ?
C5 N1 C1 C13 179.59(19) . . . . ?
C5 C4 C11 C12 -2.3(3) . . . . ?
C5 C6 C7 C8 179.34(19) . . . . ?
C5 C6 C7 C12 -1.2(3) . . . . ?
C6 N2 C10 C9 -1.3(3) . . . . ?
C6 N2 C10 C14 178.99(19) . . . . ?
C6 C7 C8 C9 -0.9(3) . . . . ?
C6 C7 C12 C11 1.2(3) . . . . ?
C7 C8 C9 C10 1.4(3) . . . . ?
C8 C7 C12 C11 -179.4(2) . . . . ?
C8 C9 C10 N2 -0.3(3) . . . . ?
C8 C9 C10 C14 179.4(2) . . . . ?
C10 N2 C6 C5 -178.23(18) . . . . ?
C10 N2 C6 C7 1.9(3) . . . . ?
C11 C4 C5 N1 -178.9(2) . . . . ?
C11 C4 C5 C6 2.2(3) . . . . ?
C12 C7 C8 C9 179.7(2) . . . . ?
C13 C1 C2 C3 -178.0(2) . . . . ?
C15 N4 C19 N3 179.7(2) . . . . ?
C15 N4 C19 C18 -0.4(4) . . . . ?
C15 C16 C17 C18 2.0(5) . . . . ?
C16 C17 C18 C19 -0.5(4) . . . . ?
C17 C18 C19 N3 179.6(2) . . . . ?
C17 C18 C19 N4 -0.3(4) . . . . ?
C19 N3 C20 P2 -77.6(2) . . . . ?
C19 N3 C33 P1 83.7(2) . . . . ?
C19 N4 C15 C16 2.0(5) . . . . ?
C20 P2 C21 C22 174.02(17) . . . . ?
C20 P2 C21 C26 -4.1(2) . . . . ?
C20 P2 C27 C28 42.2(3) . . . . ?
C20 P2 C27 C32 -141.02(19) . . . . ?
C20 N3 C19 N4 173.3(2) . . . . ?
C20 N3 C19 C18 -6.6(3) . . . . ?
C20 N3 C33 P1 -82.9(2) . . . . ?
C21 P2 C20 N3 -158.52(15) . . . . ?
C21 P2 C27 C28 -66.6(2) . . . . ?
C21 P2 C27 C32 110.2(2) . . . . ?
C21 C22 C23 C24 0.7(4) . . . . ?
C22 C21 C26 C25 0.2(3) . . . . ?
C22 C23 C24 C25 -0.3(4) . . . . ?
C23 C24 C25 C26 -0.1(4) . . . . ?
C24 C25 C26 C21 0.1(4) . . . . ?
C26 C21 C22 C23 -0.7(3) . . . . ?
C27 P2 C20 N3 96.54(16) . . . . ?
C27 P2 C21 C22 -75.68(19) . . . . ?
C27 P2 C21 C26 106.2(2) . . . . ?
C27 C28 C29 C30 -1.2(5) . . . . ?
C28 C27 C32 C31 -0.7(4) . . . . ?
C28 C29 C30 C31 0.7(4) . . . . ?
C29 C30 C31 C32 -0.2(4) . . . . ?
C30 C31 C32 C27 0.2(4) . . . . ?
C32 C27 C28 C29 1.2(4) . . . . ?
C33 P1 C34 C35 153.30(17) . . . . ?
C33 P1 C34 C39 -30.2(2) . . . . ?
C33 P1 C40 C41 126.88(19) . . . . ?
C33 P1 C40 C45 -55.46(19) . . . . ?
C33 N3 C19 N4 7.1(3) . . . . ?
C33 N3 C19 C18 -172.81(19) . . . . ?
C33 N3 C20 P2 89.01(19) . . . . ?
C34 P1 C33 N3 -99.52(18) . . . . ?
C34 P1 C40 C41 16.4(2) . . . . ?
C34 P1 C40 C45 -165.95(17) . . . . ?
C34 C35 C36 C37 0.8(3) . . . . ?
C35 C34 C39 C38 -1.1(4) . . . . ?
C35 C36 C37 C38 -1.4(4) . . . . ?
C36 C37 C38 C39 0.7(4) . . . . ?
C37 C38 C39 C34 0.6(4) . . . . ?
C39 C34 C35 C36 0.5(3) . . . . ?
C40 P1 C33 N3 154.73(16) . . . . ?
C40 P1 C34 C35 -101.28(18) . . . . ?
C40 P1 C34 C39 75.3(2) . . . . ?
C40 C41 C42 C43 1.3(4) . . . . ?
C41 C40 C45 C44 -1.1(3) . . . . ?
C41 C42 C43 C44 -1.4(4) . . . . ?
C42 C43 C44 C45 0.2(4) . . . . ?
C43 C44 C45 C40 1.0(4) . . . . ?
C45 C40 C41 C42 0.0(3) . . . . ?
